data_4100602
loop_
_publ_author_name
'Zhang, Jie-Peng'
'Lin, Yan-Yong'
'Huang, Xiao-Chun'
'Chen, Xiao-Ming'

_publ_section_title
;
Copper(I) 1,2,4-Triazolates and Related Complexes:
Studies of the Solvothermal Ligand Reactions, Network
Topologies, and Photoluminescence Properties
;
_journal_name_full 'Journal of the American Chemical Society'
_journal_paper_doi 10.1021/ja042222t
_journal_year 2005
_chemical_formula_sum 'C41 H72 Cu5 N13'
_chemical_formula_weight 1064.82
_space_group_IT_number 43
_symmetry_cell_setting orthorhombic
_symmetry_space_group_name_Hall 'F 2 -2d'
_symmetry_space_group_name_H-M 'F d d 2'
_cell_angle_alpha 90.00
_cell_angle_beta 90.00
_cell_angle_gamma 90.00
_cell_formula_units_Z 32
_cell_length_a 43.733(5)
_cell_length_b 26.579(3)
_cell_length_c 39.339(4)
_cell_measurement_temperature 123(2)
_cell_volume 45726(8)
_diffrn_ambient_temperature 123(2)
_exptl_crystal_density_diffrn 1.237
_cod_database_code 4100602

loop_
_symmetry_equiv_pos_as_xyz
'x, y, z'
'-x, -y, z'
'x+1/4, -y+1/4, z+1/4'
'-x+1/4, y+1/4, z+1/4'
'x, y+1/2, z+1/2'
'-x, -y+1/2, z+1/2'
'x+1/4, -y+3/4, z+3/4'
'-x+1/4, y+3/4, z+3/4'
'x+1/2, y, z+1/2'
'-x+1/2, -y, z+1/2'
'x+3/4, -y+1/4, z+3/4'
'-x+3/4, y+1/4, z+3/4'
'x+1/2, y+1/2, z'
'-x+1/2, -y+1/2, z'
'x+3/4, -y+3/4, z+1/4'
'-x+3/4, y+3/4, z+1/4'

loop_
_atom_site_label
_atom_site_type_symbol
_atom_site_fract_x
_atom_site_fract_y
_atom_site_fract_z
_atom_site_U_iso_or_equiv
_atom_site_adp_type
_atom_site_occupancy
_atom_site_symmetry_multiplicity
_atom_site_calc_flag
_atom_site_refinement_flags
_atom_site_disorder_assembly
_atom_site_disorder_group
Cu1 Cu -0.62990(3) 0.47546(4) 1.03756(3) 0.0319(3) Uani 1 1 d . . .
Cu2 Cu -0.65312(3) 0.62891(5) 1.14237(4) 0.0453(3) Uani 1 1 d . . .
Cu3 Cu -0.63329(4) 0.41426(4) 1.11699(3) 0.0545(4) Uani 1 1 d . . .
Cu4 Cu -0.59754(3) 0.09593(4) 0.91357(3) 0.0390(3) Uani 1 1 d . . .
Cu5 Cu -0.61887(4) 0.25689(4) 1.01311(3) 0.0443(3) Uani 1 1 d . . .
Cu6 Cu -0.61282(3) 0.03723(4) 0.99492(3) 0.0401(3) Uani 1 1 d . . .
Cu7 Cu -0.61872(3) 0.20187(4) 0.81461(3) 0.0428(3) Uani 1 1 d . . .
Cu8 Cu -0.7500 0.2500 0.81597(6) 0.0557(5) Uani 1 2 d S . .
Cu9 Cu -0.62571(4) 0.55401(5) 0.96502(4) 0.0530(4) Uani 1 1 d . . .
Cu10 Cu -0.5000 0.5000 1.00272(7) 0.0647(6) Uani 1 2 d S . .
Cu11 Cu -0.75491(4) 0.50645(8) 0.99302(5) 0.0779(6) Uani 1 1 d . . .
N1 N -0.6128(2) 0.1121(3) 0.9860(2) 0.042(2) Uani 1 1 d . A .
N2 N -0.6016(2) 0.1333(3) 0.9568(2) 0.0345(19) Uani 1 1 d . A .
N3 N -0.6137(2) 0.1939(3) 0.9935(2) 0.043(2) Uani 1 1 d . A .
N4 N -0.6312(2) 0.3754(3) 1.0739(2) 0.041(2) Uani 1 1 d . . .
N5 N -0.6270(2) 0.4003(3) 1.0431(2) 0.038(2) Uani 1 1 d . . .
N6 N -0.6246(2) 0.3187(3) 1.0341(2) 0.042(2) Uani 1 1 d . . .
N7 N -0.5910(2) 0.5015(3) 1.0175(2) 0.042(2) Uani 1 1 d . . .
N8 N -0.5895(3) 0.5271(3) 0.9871(2) 0.052(3) Uani 1 1 d . C .
N9 N -0.5424(3) 0.5097(4) 1.0029(3) 0.063(3) Uani 1 1 d . B .
N10 N -0.6657(2) 0.5244(4) 0.9800(2) 0.053(3) Uani 1 1 d . . .
N11 N -0.6654(2) 0.4900(3) 1.0060(2) 0.038(2) Uani 1 1 d . . .
N12 N -0.7128(2) 0.5037(4) 0.9898(3) 0.061(3) Uani 1 1 d . . .
N13 N -0.6406(2) 0.4864(3) 1.1126(2) 0.046(2) Uani 1 1 d . D .
N14 N -0.6406(2) 0.5092(3) 1.0814(2) 0.043(2) Uani 1 1 d . . .
N15 N -0.6486(2) 0.5679(3) 1.1210(2) 0.046(2) Uani 1 1 d . D .
N16 N -0.5882(2) 0.2276(3) 0.7816(3) 0.049(3) Uani 1 1 d . . .
N17 N -0.5956(2) 0.2589(3) 0.7551(2) 0.038(2) Uani 1 1 d . . .
N18 N -0.5456(3) 0.2403(4) 0.7517(3) 0.070(3) Uani 1 1 d . . .
N19 N -0.6520(2) 0.7504(3) 1.2023(2) 0.037(2) Uani 1 1 d . . .
N20 N -0.6559(2) 0.7729(3) 1.1709(2) 0.040(2) Uani 1 1 d . . .
N21 N -0.6562(2) 0.6907(3) 1.1634(2) 0.048(2) Uani 1 1 d . . .
N22 N -0.6650(2) 0.2704(3) 0.7844(2) 0.044(2) Uani 1 1 d . . .
N23 N -0.6602(2) 0.2300(3) 0.8079(2) 0.046(2) Uani 1 1 d . . .
N24 N -0.7083(3) 0.2539(4) 0.8120(3) 0.059(3) Uani 1 1 d . . .
N25 N -0.6081(3) 0.1554(3) 0.8502(3) 0.054(3) Uani 1 1 d . . .
N26 N -0.6294(4) 0.3782(3) 1.1571(3) 0.091(5) Uani 1 1 d . . .
C81 C -0.6024(2) 0.1313(3) 0.8730(2) 0.036(2) Uani 1 1 d . . .
C82 C -0.6261(4) 0.3533(4) 1.1813(3) 0.063(4) Uani 1 1 d . . .
C1 C -0.6201(3) 0.1477(4) 1.0067(3) 0.050(3) Uani 1 1 d . . .
C2 C -0.6410(5) 0.1430(8) 1.0420(5) 0.078(5) Uiso 0.85 1 d PD A 1
H2A H -0.6397 0.1082 1.0508 0.094 Uiso 0.85 1 calc PR A 1
H2B H -0.6324 0.1658 1.0595 0.094 Uiso 0.85 1 calc PR A 1
C3 C -0.6743(5) 0.1564(10) 1.0360(7) 0.062(7) Uiso 0.50 1 d PD A 1
H3A H -0.6765 0.1918 1.0285 0.074 Uiso 0.50 1 calc PR A 1
H3B H -0.6837 0.1340 1.0188 0.074 Uiso 0.50 1 calc PR A 1
C4 C -0.6885(9) 0.1483(12) 1.0708(8) 0.096(11) Uiso 0.50 1 d PD A 1
H4A H -0.7055 0.1723 1.0741 0.115 Uiso 0.50 1 calc PR A 1
H4B H -0.6730 0.1545 1.0886 0.115 Uiso 0.50 1 calc PR A 1
C5 C -0.7006(11) 0.0942(13) 1.0739(12) 0.123(15) Uiso 0.50 1 d PD A 1
H5A H -0.7102 0.0897 1.0962 0.185 Uiso 0.50 1 calc PR A 1
H5B H -0.6835 0.0705 1.0716 0.185 Uiso 0.50 1 calc PR A 1
H5C H -0.7156 0.0879 1.0560 0.185 Uiso 0.50 1 calc PR A 1
C2' C -0.6244(4) 0.1387(8) 1.0435(5) 0.080(6) Uiso 0.85 1 d PD A 2
H2'A H -0.6144 0.1648 1.0577 0.095 Uiso 0.85 1 d PR A 2
H2'B H -0.6167 0.1051 1.0502 0.095 Uiso 0.85 1 d PR A 2
C3' C -0.6595(5) 0.1453(10) 1.0461(6) 0.074(8) Uiso 0.50 1 d PD A 2
H3'A H -0.6672 0.1804 1.0461 0.089 Uiso 1 1 d R A 2
H3'B H -0.6697 0.1255 1.0281 0.089 Uiso 0.50 1 d PR A 2
C4' C -0.6756(5) 0.1205(10) 1.0764(6) 0.089 Uiso 0.50 1 d PRD A 2
H4'A H -0.6655 0.1391 1.0951 0.111 Uiso 0.50 1 d PR A 2
H4'B H -0.6709 0.0841 1.0769 0.111 Uiso 0.50 1 d PR A 2
C5' C -0.7102(6) 0.130(2) 1.0751(14) 0.134(16) Uiso 0.50 1 d PD A 2
H5'A H -0.7221 0.1215 1.0953 0.201 Uiso 0.50 1 d PR A 2
H5'B H -0.7179 0.1111 1.0555 0.201 Uiso 0.50 1 d PR A 2
H5'C H -0.7121 0.1663 1.0705 0.201 Uiso 0.50 1 d PR A 2
C6 C -0.6026(2) 0.1841(3) 0.9624(3) 0.035(2) Uani 1 1 d . . .
C7 C -0.5927(3) 0.2214(4) 0.9359(3) 0.048(3) Uiso 1 1 d D A .
H7A H -0.5813 0.2036 0.9178 0.057 Uiso 1 1 calc R . .
H7B H -0.5788 0.2462 0.9464 0.057 Uiso 1 1 calc R . .
C8 C -0.6196(3) 0.2488(5) 0.9202(4) 0.076(4) Uiso 1 1 d D . .
H8A H -0.6310 0.2669 0.9382 0.092 Uiso 1 1 calc R A 1
H8B H -0.6336 0.2240 0.9097 0.092 Uiso 1 1 calc R A 1
C9 C -0.6088(4) 0.2867(7) 0.8929(5) 0.062(5) Uiso 0.70 1 d PD A 1
H9A H -0.5988 0.2693 0.8736 0.074 Uiso 0.70 1 calc PR A 1
H9B H -0.5944 0.3116 0.9026 0.074 Uiso 0.70 1 calc PR A 1
C10 C -0.6395(5) 0.3125(10) 0.8816(8) 0.098(8) Uiso 0.70 1 d PD A 1
H10A H -0.6352 0.3377 0.8640 0.146 Uiso 0.70 1 calc PR A 1
H10B H -0.6491 0.3289 0.9012 0.146 Uiso 0.70 1 calc PR A 1
H10C H -0.6535 0.2870 0.8724 0.146 Uiso 0.70 1 calc PR A 1
C9' C -0.6278(10) 0.2819(15) 0.8940(11) 0.050(9) Uiso 0.30 1 d P A 2
H9'A H -0.6335 0.2572 0.8762 0.060 Uiso 0.30 1 calc PR A 2
H9'B H -0.6476 0.2940 0.9029 0.060 Uiso 0.30 1 calc PR A 2
C10' C -0.6204(8) 0.3205(12) 0.8745(9) 0.037(8) Uiso 0.30 1 d P A 2
H10D H -0.6384 0.3316 0.8618 0.055 Uiso 0.30 1 calc PR A 2
H10E H -0.6043 0.3104 0.8586 0.055 Uiso 0.30 1 calc PR A 2
H10F H -0.6129 0.3482 0.8888 0.055 Uiso 0.30 1 calc PR A 2
C11 C -0.6289(3) 0.3276(4) 1.0676(3) 0.051(3) Uani 1 1 d . . .
C12 C -0.6340(3) 0.2871(4) 1.0938(3) 0.054(3) Uiso 1 1 d D . .
H12A H -0.6454 0.3015 1.1133 0.065 Uiso 1 1 calc R . .
H12B H -0.6466 0.2601 1.0837 0.065 Uiso 1 1 calc R . .
C13 C -0.6044(3) 0.2650(5) 1.1064(4) 0.066(4) Uiso 1 1 d D . .
H13A H -0.5915 0.2925 1.1155 0.080 Uiso 1 1 calc R . .
H13B H -0.5934 0.2499 1.0869 0.080 Uiso 1 1 calc R . .
C14 C -0.6081(4) 0.2249(6) 1.1340(4) 0.084(5) Uiso 1 1 d D . .
H14A H -0.6218 0.1981 1.1254 0.100 Uiso 1 1 calc R . .
H14B H -0.6181 0.2403 1.1541 0.100 Uiso 1 1 calc R . .
C15 C -0.5778(4) 0.2012(7) 1.1451(5) 0.107(6) Uiso 1 1 d D . .
H15A H -0.5817 0.1757 1.1626 0.161 Uiso 1 1 calc R . .
H15B H -0.5644 0.2273 1.1544 0.161 Uiso 1 1 calc R . .
H15C H -0.5679 0.1854 1.1255 0.161 Uiso 1 1 calc R . .
C16 C -0.6226(3) 0.3653(4) 1.0202(3) 0.041(3) Uani 1 1 d . . .
C17 C -0.6188(3) 0.3774(5) 0.9830(3) 0.051(3) Uiso 1 1 d D . .
H17A H -0.6275 0.4111 0.9783 0.061 Uiso 1 1 calc R . .
H17B H -0.6303 0.3525 0.9692 0.061 Uiso 1 1 calc R . .
C18 C -0.5845(3) 0.3766(5) 0.9725(3) 0.060(3) Uiso 1 1 d D . .
H18A H -0.5720 0.3932 0.9902 0.072 Uiso 1 1 calc R . .
H18B H -0.5774 0.3413 0.9703 0.072 Uiso 1 1 calc R . .
C19 C -0.5803(3) 0.4041(6) 0.9382(4) 0.080(4) Uiso 1 1 d D . .
H19A H -0.5943 0.3895 0.9211 0.096 Uiso 1 1 calc R . .
H19B H -0.5857 0.4401 0.9410 0.096 Uiso 1 1 calc R . .
C20 C -0.5471(4) 0.3995(9) 0.9257(7) 0.139(8) Uiso 1 1 d D . .
H20A H -0.5448 0.4179 0.9042 0.209 Uiso 1 1 calc R . .
H20B H -0.5420 0.3640 0.9221 0.209 Uiso 1 1 calc R . .
H20C H -0.5332 0.4138 0.9427 0.209 Uiso 1 1 calc R . .
C21 C -0.5632(3) 0.4922(5) 1.0262(3) 0.052(3) Uani 1 1 d . B .
C22 C -0.5547(5) 0.4717(8) 1.0591(6) 0.120(7) Uiso 1 1 d D . .
H22A H -0.5352 0.4560 1.0555 0.143 Uiso 1 1 d R B .
H22B H -0.5689 0.4449 1.0636 0.143 Uiso 1 1 d R . .
C23 C -0.5517(10) 0.4976(13) 1.0924(7) 0.109(12) Uiso 0.50 1 d PD B 1
H23A H -0.5696 0.5198 1.0958 0.130 Uiso 0.50 1 calc PR B 1
H23B H -0.5332 0.5192 1.0919 0.130 Uiso 0.50 1 calc PR B 1
C24 C -0.5493(12) 0.4616(16) 1.1224(11) 0.132(16) Uiso 0.50 1 d PD B 1
H24A H -0.5307 0.4402 1.1218 0.159 Uiso 0.50 1 calc PR B 1
H24B H -0.5678 0.4408 1.1257 0.159 Uiso 0.50 1 calc PR B 1
C25 C -0.5468(19) 0.505(3) 1.148(2) 0.25(4) Uiso 0.50 1 d PD B 1
H25A H -0.5454 0.4921 1.1709 0.372 Uiso 0.50 1 calc PR B 1
H25B H -0.5650 0.5268 1.1458 0.372 Uiso 0.50 1 calc PR B 1
H25C H -0.5285 0.5253 1.1426 0.372 Uiso 0.50 1 calc PR B 1
C23' C -0.5450(7) 0.4202(9) 1.0597(8) 0.080(9) Uiso 0.50 1 d PD B 2
H23C H -0.5268 0.4163 1.0449 0.096 Uiso 0.50 1 calc PR B 2
H23D H -0.5615 0.3987 1.0504 0.096 Uiso 0.50 1 calc PR B 2
C24' C -0.5371(13) 0.4025(16) 1.0957(9) 0.16(2) Uiso 0.50 1 d PD B 2
H24C H -0.5555 0.4009 1.1103 0.188 Uiso 0.50 1 calc PR B 2
H24D H -0.5216 0.4245 1.1064 0.188 Uiso 0.50 1 calc PR B 2
C25' C -0.5242(12) 0.3498(16) 1.0884(14) 0.144(17) Uiso 0.50 1 d PD B 2
H25D H -0.5179 0.3340 1.1098 0.216 Uiso 0.50 1 calc PR B 2
H25E H -0.5064 0.3527 1.0733 0.216 Uiso 0.50 1 calc PR B 2
H25F H -0.5399 0.3292 1.0774 0.216 Uiso 0.50 1 calc PR B 2
C26 C -0.5601(4) 0.5301(4) 0.9806(4) 0.066(4) Uani 1 1 d . . .
C27 C -0.5463(5) 0.5610(8) 0.9512(5) 0.077(6) Uiso 0.80 1 d PD C 1
H27A H -0.5599 0.5896 0.9456 0.092 Uiso 0.80 1 calc PR C 1
H27B H -0.5262 0.5747 0.9580 0.092 Uiso 0.80 1 calc PR C 1
C28 C -0.5427(7) 0.5266(10) 0.9202(6) 0.069(7) Uiso 0.50 1 d PD C 1
H28A H -0.5287 0.4984 0.9258 0.083 Uiso 0.50 1 calc PR C 1
H28B H -0.5628 0.5122 0.9139 0.083 Uiso 0.50 1 calc PR C 1
C29 C -0.5298(9) 0.5564(12) 0.8904(7) 0.097(11) Uiso 0.50 1 d PD C 1
H29A H -0.5104 0.5724 0.8977 0.116 Uiso 0.50 1 calc PR C 1
H29B H -0.5444 0.5837 0.8847 0.116 Uiso 0.50 1 calc PR C 1
C30 C -0.5237(10) 0.5256(16) 0.8582(10) 0.127(15) Uiso 0.50 1 d PD C 1
H30A H -0.5177 0.5482 0.8397 0.191 Uiso 0.50 1 calc PR C 1
H30B H -0.5423 0.5074 0.8518 0.191 Uiso 0.50 1 calc PR C 1
H30C H -0.5073 0.5015 0.8626 0.191 Uiso 0.50 1 calc PR C 1
C27' C -0.5535(9) 0.5470(10) 0.9368(11) 0.087(10) Uiso 0.50 1 d PD C 2
H27C H -0.5350 0.5306 0.9275 0.105 Uiso 0.50 1 calc PR C 2
H27D H -0.5714 0.5390 0.9222 0.105 Uiso 0.50 1 calc PR C 2
C28' C -0.5491(8) 0.6051(10) 0.9414(8) 0.079(9) Uiso 0.50 1 d PD C 2
H28C H -0.5680 0.6207 0.9504 0.095 Uiso 0.50 1 calc PR C 2
H28D H -0.5321 0.6121 0.9573 0.095 Uiso 0.50 1 calc PR C 2
C29' C -0.5418(9) 0.6255(14) 0.9054(8) 0.103(11) Uiso 0.50 1 d PD C 2
H29C H -0.5251 0.6046 0.8958 0.123 Uiso 0.50 1 calc PR C 2
H29D H -0.5600 0.6200 0.8910 0.123 Uiso 0.50 1 calc PR C 2
C30' C -0.5324(13) 0.6805(15) 0.9017(17) 0.17(2) Uiso 0.50 1 d PD C 2
H30D H -0.5284 0.6880 0.8778 0.261 Uiso 0.50 1 calc PR C 2
H30E H -0.5138 0.6867 0.9151 0.261 Uiso 0.50 1 calc PR C 2
H30F H -0.5489 0.7021 0.9101 0.261 Uiso 0.50 1 calc PR C 2
C31 C -0.6937(4) 0.5334(6) 0.9711(3) 0.069(4) Uani 1 1 d . . .
C32 C -0.7023(4) 0.5704(6) 0.9437(5) 0.094(5) Uiso 1 1 d D . .
H32A H -0.7139 0.5529 0.9256 0.113 Uiso 1 1 calc R . .
H32B H -0.6835 0.5846 0.9334 0.113 Uiso 1 1 calc R . .
C33 C -0.7215(6) 0.6123(9) 0.9584(7) 0.146(9) Uiso 1 1 d D . .
H33A H -0.7284 0.6343 0.9396 0.175 Uiso 1 1 calc R . .
H33B H -0.7399 0.5974 0.9689 0.175 Uiso 1 1 calc R . .
C34 C -0.7060(6) 0.6441(10) 0.9842(8) 0.175(11) Uiso 1 1 d D . .
H34A H -0.6886 0.6623 0.9738 0.210 Uiso 1 1 calc R . .
H34B H -0.6982 0.6230 1.0030 0.210 Uiso 1 1 calc R . .
C35 C -0.7305(7) 0.6825(12) 0.9978(9) 0.211(15) Uiso 1 1 d D . .
H35A H -0.7212 0.7041 1.0151 0.316 Uiso 1 1 calc R . .
H35B H -0.7477 0.6640 1.0079 0.316 Uiso 1 1 calc R . .
H35C H -0.7380 0.7033 0.9790 0.316 Uiso 1 1 calc R . .
C36 C -0.6942(3) 0.4786(5) 1.0096(3) 0.052(3) Uani 1 1 d . . .
C37 C -0.7039(4) 0.4395(5) 1.0346(4) 0.075(4) Uiso 1 1 d D . .
H37A H -0.7234 0.4503 1.0452 0.090 Uiso 1 1 calc R . .
H37B H -0.6884 0.4374 1.0529 0.090 Uiso 1 1 calc R . .
C38 C -0.7084(5) 0.3870(6) 1.0193(6) 0.123(7) Uiso 1 1 d D . .
H38A H -0.7265 0.3862 1.0042 0.148 Uiso 1 1 calc R . .
H38B H -0.6901 0.3767 1.0061 0.148 Uiso 1 1 calc R . .
C39 C -0.7130(7) 0.3526(10) 1.0500(7) 0.168(11) Uiso 1 1 d D . .
H39A H -0.7321 0.3598 1.0626 0.202 Uiso 1 1 calc R . .
H39B H -0.6953 0.3525 1.0657 0.202 Uiso 1 1 calc R . .
C40 C -0.7150(11) 0.3044(15) 1.0279(12) 0.32(3) Uiso 1 1 d D . .
H40A H -0.7176 0.2750 1.0427 0.475 Uiso 1 1 calc R . .
H40B H -0.6962 0.3007 1.0146 0.475 Uiso 1 1 calc R . .
H40C H -0.7325 0.3070 1.0124 0.475 Uiso 1 1 calc R . .
C41 C -0.6460(3) 0.5589(3) 1.0872(3) 0.045(3) Uani 1 1 d . . .
C42 C -0.6475(3) 0.5961(5) 1.0612(4) 0.060(3) Uiso 1 1 d D . .
H42A H -0.6628 0.6219 1.0677 0.072 Uiso 1 1 calc R . .
H42B H -0.6544 0.5801 1.0399 0.072 Uiso 1 1 calc R . .
C43 C -0.6166(3) 0.6219(6) 1.0550(4) 0.081(4) Uiso 1 1 d D . .
H43A H -0.6009 0.5972 1.0479 0.098 Uiso 1 1 calc R . .
H43B H -0.6095 0.6395 1.0757 0.098 Uiso 1 1 calc R . .
C44 C -0.6236(4) 0.6606(7) 1.0254(5) 0.107(6) Uiso 1 1 d D . .
H44A H -0.6299 0.6431 1.0043 0.129 Uiso 1 1 calc R . .
H44B H -0.6398 0.6848 1.0321 0.129 Uiso 1 1 calc R . .
C45 C -0.5932(5) 0.6866(11) 1.0210(8) 0.179(12) Uiso 1 1 d D . .
H45A H -0.5949 0.7123 1.0032 0.269 Uiso 1 1 calc R . .
H45B H -0.5777 0.6618 1.0144 0.269 Uiso 1 1 calc R . .
H45C H -0.5872 0.7025 1.0425 0.269 Uiso 1 1 calc R . .
C46 C -0.6446(3) 0.5218(3) 1.1358(3) 0.049(3) Uani 1 1 d . . .
C47 C -0.6540(5) 0.5127(9) 1.1707(6) 0.085(6) Uiso 0.75 1 d PD D 1
H47A H -0.6409 0.5344 1.1852 0.102 Uiso 0.75 1 calc PR D 1
H47D H -0.6483 0.4775 1.1759 0.102 Uiso 0.75 1 calc PR D 1
C48 C -0.6865(6) 0.5195(15) 1.1836(12) 0.124(14) Uiso 0.50 1 d PD D 1
H48A H -0.6864 0.5197 1.2088 0.148 Uiso 0.50 1 calc PR D 1
H48B H -0.6946 0.5523 1.1758 0.148 Uiso 0.50 1 calc PR D 1
C49 C -0.7071(7) 0.4778(14) 1.1712(11) 0.107(12) Uiso 0.50 1 d PD D 1
H49A H -0.6988 0.4455 1.1796 0.129 Uiso 0.50 1 calc PR D 1
H49B H -0.7059 0.4770 1.1460 0.129 Uiso 0.50 1 calc PR D 1
C50 C -0.7414(8) 0.4806(19) 1.1814(13) 0.140(17) Uiso 0.50 1 d PD D 1
H50A H -0.7523 0.4513 1.1723 0.210 Uiso 0.50 1 calc PR D 1
H50B H -0.7505 0.5114 1.1722 0.210 Uiso 0.50 1 calc PR D 1
H50C H -0.7432 0.4809 1.2063 0.210 Uiso 0.50 1 calc PR D 1
C47' C -0.6329(5) 0.5107(9) 1.1753(6) 0.087(7) Uiso 0.75 1 d PD D 2
H47B H -0.6484 0.5241 1.1913 0.104 Uiso 0.75 1 calc PR D 2
H47C H -0.6318 0.4739 1.1787 0.104 Uiso 0.75 1 calc PR D 2
C48' C -0.6021(6) 0.5336(12) 1.1838(9) 0.088(10) Uiso 0.50 1 d PD D 2
H48C H -0.5999 0.5337 1.2089 0.106 Uiso 0.50 1 calc PR D 2
H48D H -0.6022 0.5691 1.1762 0.106 Uiso 0.50 1 calc PR D 2
C49' C -0.5740(9) 0.5081(18) 1.1688(14) 0.146(18) Uiso 0.50 1 d PD D 2
H49C H -0.5756 0.5061 1.1437 0.175 Uiso 0.50 1 calc PR D 2
H49D H -0.5715 0.4737 1.1780 0.175 Uiso 0.50 1 calc PR D 2
C50' C -0.5473(14) 0.542(2) 1.179(2) 0.21(3) Uiso 0.50 1 d PD D 2
H50D H -0.5282 0.5276 1.1707 0.317 Uiso 0.50 1 calc PR D 2
H50E H -0.5465 0.5438 1.2042 0.317 Uiso 0.50 1 calc PR D 2
H50F H -0.5503 0.5756 1.1699 0.317 Uiso 0.50 1 calc PR D 2
C51 C -0.5589(3) 0.2172(5) 0.7793(4) 0.060(4) Uani 1 1 d . . .
C52 C -0.5418(4) 0.1831(7) 0.8036(5) 0.096(5) Uiso 1 1 d D . .
H52A H -0.5561 0.1576 0.8128 0.115 Uiso 1 1 calc R . .
H52B H -0.5255 0.1652 0.7911 0.115 Uiso 1 1 calc R . .
C53 C -0.5282(5) 0.2114(8) 0.8321(5) 0.119(7) Uiso 1 1 d D . .
H53A H -0.5447 0.2322 0.8421 0.143 Uiso 1 1 calc R . .
H53B H -0.5132 0.2351 0.8221 0.143 Uiso 1 1 calc R . .
C54 C -0.5121(6) 0.1852(11) 0.8615(7) 0.173(11) Uiso 1 1 d D . .
H54A H -0.5084 0.2086 0.8807 0.207 Uiso 1 1 calc R . .
H54B H -0.5240 0.1559 0.8697 0.207 Uiso 1 1 calc R . .
C55 C -0.4835(6) 0.1696(10) 0.8455(7) 0.155(10) Uiso 1 1 d D . .
H55A H -0.4711 0.1507 0.8619 0.233 Uiso 1 1 calc R . .
H55B H -0.4721 0.1994 0.8380 0.233 Uiso 1 1 calc R . .
H55C H -0.4880 0.1482 0.8258 0.233 Uiso 1 1 calc R . .
C56 C -0.5699(3) 0.2666(4) 0.7384(3) 0.058(3) Uani 1 1 d D F .
C59 C -0.5608(3) 0.2121(4) 0.6695(3) 0.070 Uiso 0.50 1 d PRD . .
H59A H -0.5722 0.1870 0.6831 0.070 Uiso 0.50 1 d PR F .
H59B H -0.5393 0.2123 0.6775 0.070 Uiso 0.50 1 d PR F .
C57 C -0.5673(3) 0.2968(5) 0.7065(4) 0.066(4) Uiso 1 1 d D . .
H57A H -0.5463 0.3107 0.7046 0.080 Uiso 1 1 calc R E 1
H57B H -0.5818 0.3254 0.7074 0.080 Uiso 1 1 calc R E 1
C58 C -0.574(2) 0.265(2) 0.6752(16) 0.23(6) Uiso 0.50 1 d PD F 1
H58A H -0.5968 0.2606 0.6743 0.274 Uiso 0.50 1 calc PR F 1
H58D H -0.5685 0.2849 0.6551 0.274 Uiso 0.50 1 calc PR F 1
C60 C -0.5612(8) 0.1969(13) 0.6324(5) 0.089(10) Uiso 0.50 1 d PD F 1
H60A H -0.5505 0.1647 0.6297 0.133 Uiso 0.50 1 calc PR F 1
H60B H -0.5509 0.2227 0.6188 0.133 Uiso 0.50 1 calc PR F 1
H60C H -0.5824 0.1933 0.6247 0.133 Uiso 0.50 1 calc PR F 1
C58' C -0.5670(16) 0.2640(15) 0.6743(8) 0.099(16) Uiso 0.50 1 d PD F 2
H58B H -0.5709 0.2294 0.6797 0.119 Uiso 0.50 1 d PR F 2
H58C H -0.5453 0.2675 0.6713 0.119 Uiso 0.50 1 d PR F 2
C59' C -0.5741(19) 0.274(3) 0.6364(12) 0.26(4) Uiso 0.50 1 d PD F 2
H59C H -0.5618 0.2773 0.6163 0.309 Uiso 0.50 1 d PR F 2
H59D H -0.5937 0.2902 0.6363 0.309 Uiso 0.50 1 d PR F 2
C60' C -0.5523(17) 0.241(3) 0.6572(7) 0.260 Uiso 0.50 1 d PD F 2
H60D H -0.5615 0.2114 0.6479 0.386 Uiso 0.50 1 d PR F 2
H60E H -0.5307 0.2359 0.6598 0.386 Uiso 0.50 1 d PR F 2
H60F H -0.5612 0.2483 0.6789 0.386 Uiso 0.50 1 d PR F 2
C61 C -0.6512(2) 0.7021(3) 1.1964(3) 0.047(3) Uani 1 1 d D H .
C65' C -0.6934(2) 0.5808(3) 1.2844(3) 0.056 Uiso 0.50 1 d PRD . .
H65D H -0.6886 0.5591 1.3032 0.070 Uiso 0.50 1 d PR . .
H65E H -0.7137 0.5939 1.2871 0.070 Uiso 0.50 1 d PR . .
H65F H -0.6921 0.5622 1.2636 0.070 Uiso 0.50 1 d PR . .
C62 C -0.6469(3) 0.6632(5) 1.2234(4) 0.060(3) Uiso 1 1 d D . .
H62A H -0.6497 0.6790 1.2460 0.072 Uiso 1 1 calc R G 1
H62B H -0.6627 0.6368 1.2208 0.072 Uiso 1 1 calc R G 1
C63 C -0.6160(5) 0.6395(10) 1.2218(8) 0.072(8) Uiso 0.50 1 d PD H 1
H63A H -0.6009 0.6673 1.2227 0.086 Uiso 0.50 1 calc PR H 1
H63B H -0.6141 0.6241 1.1990 0.086 Uiso 0.50 1 calc PR H 1
C64 C -0.6052(11) 0.5995(16) 1.2476(12) 0.135(16) Uiso 0.50 1 d PD H 1
H64A H -0.6072 0.6152 1.2703 0.162 Uiso 0.50 1 calc PR H 1
H64D H -0.6204 0.5721 1.2466 0.162 Uiso 0.50 1 calc PR H 1
C65 C -0.5737(12) 0.574(3) 1.247(2) 0.26(4) Uiso 0.50 1 d PD H 1
H65A H -0.5727 0.5487 1.2654 0.396 Uiso 0.50 1 calc PR H 1
H65B H -0.5577 0.5991 1.2507 0.396 Uiso 0.50 1 calc PR H 1
H65C H -0.5705 0.5572 1.2252 0.396 Uiso 0.50 1 calc PR H 1
C63' C -0.6766(6) 0.6398(12) 1.2373(8) 0.092(10) Uiso 0.50 1 d PD . 2
H63C H -0.6861 0.6194 1.2202 0.110 Uiso 0.50 1 d PR . 2
H63D H -0.6906 0.6656 1.2441 0.110 Uiso 0.50 1 d PR . 2
C64' C -0.6660(6) 0.6049(12) 1.2663(8) 0.100(11) Uiso 0.50 1 d PD . 2
H64B H -0.6670 0.6241 1.2870 0.120 Uiso 0.50 1 d PR . 2
H64C H -0.6455 0.5925 1.2635 0.120 Uiso 0.50 1 d PR . 2
C66 C -0.6589(2) 0.7383(4) 1.1487(2) 0.045(3) Uani 1 1 d . . .
C70 C -0.7079(2) 0.7866(4) 1.0777(2) 0.054 Uiso 0.50 1 d PRD . .
H70A H -0.7199 0.8177 1.0760 0.067 Uiso 0.50 1 d PR . .
H70B H -0.7118 0.7655 1.0578 0.067 Uiso 0.50 1 d PR . .
H70C H -0.6861 0.7950 1.0787 0.067 Uiso 0.50 1 d PR . .
C67 C -0.6616(4) 0.7469(7) 1.1110(4) 0.085(5) Uiso 1 1 d D . .
H67A H -0.6589 0.7832 1.1061 0.102 Uiso 1 1 d R . .
H67B H -0.6447 0.7286 1.0998 0.102 Uiso 1 1 d R . .
C68 C -0.6912(5) 0.7299(12) 1.0958(8) 0.085(9) Uiso 0.50 1 d PD . .
H68A H -0.6905 0.7349 1.0709 0.102 Uiso 0.50 1 d PR . .
H68B H -0.6942 0.6935 1.1002 0.102 Uiso 0.50 1 d PR . .
C69 C -0.7181(9) 0.7582(14) 1.1093(9) 0.130(15) Uiso 0.50 1 d PD . .
H69A H -0.7141 0.7757 1.1310 0.156 Uiso 0.50 1 d PR . .
H69B H -0.7382 0.7412 1.1087 0.156 Uiso 0.50 1 d PR . .
C71 C -0.6927(3) 0.2820(4) 0.7874(3) 0.054(3) Uani 1 1 d . . .
C72 C -0.7075(3) 0.3252(5) 0.7688(3) 0.063(3) Uiso 1 1 d D . .
H72A H -0.6917 0.3499 0.7624 0.075 Uiso 1 1 calc R . .
H72B H -0.7222 0.3421 0.7842 0.075 Uiso 1 1 calc R . .
C73 C -0.7242(5) 0.3078(7) 0.7373(5) 0.117(7) Uiso 1 1 d D . .
H73A H -0.7412 0.2851 0.7437 0.141 Uiso 1 1 calc R . .
H73B H -0.7100 0.2889 0.7224 0.141 Uiso 1 1 calc R . .
C74 C -0.7372(6) 0.3545(9) 0.7177(7) 0.152(9) Uiso 1 1 d D . .
H74A H -0.7519 0.3724 0.7324 0.183 Uiso 1 1 calc R . .
H74B H -0.7202 0.3779 0.7124 0.183 Uiso 1 1 calc R . .
C75 C -0.7531(8) 0.3385(13) 0.6845(8) 0.209(15) Uiso 1 1 d D . .
H75A H -0.7608 0.3684 0.6727 0.314 Uiso 1 1 calc R . .
H75B H -0.7702 0.3160 0.6898 0.314 Uiso 1 1 calc R . .
H75C H -0.7385 0.3209 0.6699 0.314 Uiso 1 1 calc R . .
C76 C -0.6855(3) 0.2236(4) 0.8223(3) 0.046(3) Uani 1 1 d . J .
C80 C -0.7209(3) 0.1954(4) 0.9394(3) 0.159 Uiso 0.70 1 d PRD . .
H80A H -0.7219 0.1730 0.9592 0.068 Uiso 0.70 1 d PR J .
H80B H -0.7412 0.1979 0.9290 0.068 Uiso 0.70 1 d PR J .
H80C H -0.7143 0.2289 0.9467 0.068 Uiso 0.70 1 d PR J .
C80' C -0.7009(3) 0.0741(4) 0.7730(3) 0.096 Uiso 0.30 1 d PRD . .
H80F H -0.7141 0.0829 0.7545 0.068 Uiso 0.30 1 d PR J .
H80D H -0.6799 0.0792 0.7662 0.068 Uiso 0.30 1 d PR J .
H80G H -0.7038 0.0394 0.7789 0.068 Uiso 0.30 1 d PR J .
C77 C -0.6907(3) 0.1829(5) 0.8501(3) 0.063(3) Uiso 1 1 d D . .
H77A H -0.7086 0.1618 0.8443 0.075 Uiso 1 1 calc R I 1
H77B H -0.6725 0.1608 0.8520 0.075 Uiso 1 1 calc R I 1
C78 C -0.6963(6) 0.2106(9) 0.8835(5) 0.099(8) Uiso 0.70 1 d PD J 1
H78A H -0.7160 0.2288 0.8821 0.118 Uiso 0.70 1 calc PR J 1
H78B H -0.6799 0.2359 0.8868 0.118 Uiso 0.70 1 calc PR J 1
C79 C -0.6969(7) 0.1751(11) 0.9145(7) 0.137(12) Uiso 0.70 1 d PD J 1
H79A H -0.7024 0.1406 0.9073 0.164 Uiso 0.70 1 calc PR J 1
H79B H -0.6766 0.1742 0.9255 0.164 Uiso 0.70 1 calc PR J 1
C78' C -0.7082(16) 0.137(2) 0.8369(15) 0.14(3) Uiso 0.30 1 d PD . 2
H78C H -0.7032 0.1108 0.8541 0.169 Uiso 0.30 1 d PR . 2
H78D H -0.7299 0.1460 0.8405 0.169 Uiso 0.30 1 d PR . 2
C79' C -0.7096(16) 0.102(2) 0.8062(11) 0.12(2) Uiso 0.30 1 d PD . 2
H79C H -0.7032 0.1334 0.7947 0.146 Uiso 0.30 1 d PR . 2
H79D H -0.7320 0.1015 0.8027 0.146 Uiso 0.30 1 d PR . 2

loop_
_atom_site_aniso_label
_atom_site_aniso_U_11
_atom_site_aniso_U_22
_atom_site_aniso_U_33
_atom_site_aniso_U_23
_atom_site_aniso_U_13
_atom_site_aniso_U_12
Cu1 0.0498(7) 0.0196(5) 0.0264(6) 0.0028(4) 0.0003(5) 0.0017(5)
Cu2 0.0787(10) 0.0217(5) 0.0354(7) -0.0087(5) -0.0001(7) -0.0009(6)
Cu3 0.1194(13) 0.0200(5) 0.0240(7) 0.0035(5) 0.0096(7) 0.0029(7)
Cu4 0.0701(9) 0.0219(5) 0.0249(6) 0.0017(5) 0.0037(6) 0.0026(5)
Cu5 0.0807(10) 0.0175(5) 0.0347(7) -0.0035(5) 0.0072(7) 0.0003(5)
Cu6 0.0747(9) 0.0190(5) 0.0268(7) 0.0016(5) 0.0050(6) -0.0045(5)
Cu7 0.0672(9) 0.0299(6) 0.0314(7) 0.0073(5) -0.0043(6) 0.0046(6)
Cu8 0.0571(13) 0.0617(13) 0.0481(13) 0.000 0.000 0.0156(10)
Cu9 0.0853(11) 0.0419(7) 0.0318(8) 0.0155(6) 0.0146(7) 0.0211(7)
Cu10 0.0564(13) 0.0750(15) 0.0625(15) 0.000 0.000 -0.0170(11)
Cu11 0.0489(9) 0.1091(14) 0.0756(13) -0.0317(11) -0.0162(9) 0.0304(9)
N1 0.082(7) 0.023(4) 0.020(4) -0.007(3) 0.002(4) -0.004(4)
N2 0.060(6) 0.015(3) 0.029(5) -0.005(3) 0.006(4) 0.006(3)
N3 0.074(6) 0.021(4) 0.034(5) -0.003(4) 0.009(5) -0.003(4)
N4 0.061(6) 0.022(4) 0.039(5) 0.002(3) -0.001(4) -0.009(4)
N5 0.065(6) 0.019(4) 0.030(5) 0.001(3) -0.002(4) 0.005(4)
N6 0.071(6) 0.022(4) 0.032(5) 0.000(3) 0.003(4) 0.003(4)
N7 0.053(6) 0.037(5) 0.037(5) 0.007(4) -0.005(4) -0.010(4)
N8 0.079(7) 0.034(5) 0.042(6) 0.017(4) 0.023(5) -0.004(4)
N9 0.079(8) 0.067(7) 0.043(6) 0.002(5) 0.004(6) -0.019(6)
N10 0.067(7) 0.057(6) 0.034(5) 0.006(4) 0.001(5) 0.029(5)
N11 0.051(6) 0.030(4) 0.034(5) -0.001(3) -0.012(4) 0.006(4)
N12 0.046(6) 0.072(7) 0.064(8) -0.008(6) -0.008(6) 0.008(5)
N13 0.080(7) 0.033(4) 0.024(5) 0.008(4) 0.011(4) 0.006(4)
N14 0.074(7) 0.026(4) 0.029(5) -0.008(3) 0.004(4) 0.018(4)
N15 0.081(7) 0.025(4) 0.031(5) -0.008(4) 0.012(5) 0.001(4)
N16 0.063(7) 0.030(4) 0.055(7) 0.020(4) -0.022(5) -0.012(4)
N17 0.055(6) 0.032(4) 0.028(5) 0.008(3) -0.004(4) -0.013(4)
N18 0.067(7) 0.075(7) 0.068(8) 0.042(6) -0.009(6) -0.013(6)
N19 0.057(6) 0.025(4) 0.029(5) 0.004(3) 0.012(4) 0.006(4)
N20 0.071(6) 0.018(4) 0.031(5) 0.001(3) 0.002(4) -0.001(4)
N21 0.098(8) 0.018(4) 0.028(5) -0.001(4) 0.003(5) 0.007(4)
N22 0.065(6) 0.030(4) 0.039(5) 0.003(4) -0.007(5) 0.010(4)
N23 0.066(7) 0.046(5) 0.027(5) -0.002(4) 0.005(4) 0.003(4)
N24 0.097(8) 0.047(5) 0.033(5) -0.002(4) -0.007(5) 0.010(5)
N25 0.093(8) 0.027(4) 0.043(6) 0.005(4) 0.013(5) 0.003(5)
N26 0.197(15) 0.021(5) 0.054(8) 0.009(5) 0.008(8) -0.021(6)
C81 0.068(7) 0.022(4) 0.017(5) 0.011(4) 0.000(4) 0.010(4)
C82 0.109(12) 0.039(6) 0.041(7) 0.011(6) -0.013(7) -0.019(7)
C1 0.086(9) 0.027(5) 0.036(6) 0.008(4) 0.023(6) 0.014(5)
C6 0.058(7) 0.015(4) 0.031(6) 0.002(4) 0.009(5) -0.002(4)
C11 0.086(9) 0.029(5) 0.040(7) -0.002(5) 0.001(6) 0.002(5)
C16 0.071(8) 0.023(4) 0.029(6) 0.002(4) 0.021(5) 0.009(4)
C21 0.040(7) 0.076(8) 0.041(7) 0.003(6) -0.004(5) -0.017(6)
C26 0.091(11) 0.042(6) 0.064(9) 0.021(6) 0.028(8) 0.001(6)
C31 0.079(10) 0.084(10) 0.044(8) -0.019(7) -0.027(7) 0.048(8)
C36 0.047(7) 0.057(7) 0.053(8) -0.015(6) -0.007(6) 0.000(5)
C41 0.092(9) 0.013(4) 0.030(6) 0.000(4) 0.001(5) 0.012(5)
C46 0.103(10) 0.016(4) 0.027(6) 0.006(4) 0.013(6) -0.006(5)
C51 0.048(8) 0.058(7) 0.073(10) 0.029(6) -0.023(6) -0.021(6)
C56 0.056(8) 0.062(7) 0.056(8) -0.001(6) -0.015(6) -0.031(6)
C61 0.068(8) 0.016(4) 0.057(8) -0.008(4) 0.002(6) 0.011(4)
C66 0.075(8) 0.037(5) 0.021(5) -0.012(4) -0.012(5) 0.005(5)
C71 0.081(9) 0.038(6) 0.043(7) 0.011(5) -0.008(7) -0.001(6)
C76 0.054(7) 0.048(6) 0.035(6) 0.008(5) 0.009(5) 0.012(5)

loop_
_geom_bond_atom_site_label_1
_geom_bond_atom_site_label_2
_geom_bond_distance
_geom_bond_site_symmetry_2
_geom_bond_publ_flag
Cu1 N7 1.997(9) . ?
Cu1 N14 2.000(8) . ?
Cu1 N5 2.014(7) . ?
Cu1 N11 2.026(8) . ?
Cu2 N15 1.836(8) . ?
Cu2 N21 1.845(8) . ?
Cu3 N26 1.853(12) . ?
Cu3 N13 1.952(8) . ?
Cu3 N4 1.987(9) . ?
Cu4 C81 1.866(9) . ?
Cu4 N20 1.967(7) 12_344 ?
Cu4 N2 1.976(8) . ?
Cu5 N6 1.855(8) . ?
Cu5 N3 1.856(8) . ?
Cu6 N17 2.009(9) 16_345 ?
Cu6 N1 2.019(8) . ?
Cu6 N22 2.026(10) 16_345 ?
Cu6 N19 2.047(9) 12_344 ?
Cu7 N25 1.923(10) . ?
Cu7 N23 1.980(10) . ?
Cu7 N16 1.985(10) . ?
Cu8 N24 1.834(12) . ?
Cu8 N24 1.834(12) 14_355 ?
Cu9 C82 1.864(12) 12_354 ?
Cu9 N8 1.942(11) . ?
Cu9 N10 2.005(11) . ?
Cu10 N9 1.871(12) . ?
Cu10 N9 1.871(12) 2_465 ?
Cu11 N18 1.814(11) 15_455 ?
Cu11 N12 1.849(11) . ?
N1 C1 1.287(13) . ?
N1 N2 1.372(12) . ?
N2 C6 1.370(11) . ?
N3 C6 1.345(13) . ?
N3 C1 1.363(13) . ?
N4 C11 1.296(13) . ?
N4 N5 1.392(12) . ?
N5 C16 1.308(12) . ?
N6 C11 1.352(15) . ?
N6 C16 1.358(12) . ?
N7 C21 1.287(15) . ?
N7 N8 1.379(12) . ?
N8 C26 1.314(17) . ?
N9 C26 1.292(18) . ?
N9 C21 1.372(16) . ?
N10 C31 1.297(16) . ?
N10 N11 1.373(12) . ?
N11 C36 1.301(15) . ?
N12 C36 1.311(16) . ?
N12 C31 1.36(2) . ?
N13 C46 1.322(13) . ?
N13 N14 1.370(12) . ?
N14 C41 1.361(11) . ?
N15 C41 1.356(14) . ?
N15 C46 1.368(13) . ?
N16 C51 1.314(16) . ?
N16 N17 1.374(12) . ?
N17 C56 1.316(14) . ?
N17 Cu6 2.009(9) 12_354 ?
N18 C51 1.373(16) . ?
N18 C56 1.377(16) . ?
N18 Cu11 1.814(11) 7_554 ?
N19 C61 1.305(11) . ?
N19 N20 1.384(11) . ?
N19 Cu6 2.047(9) 16_355 ?
N20 C66 1.275(12) . ?
N20 Cu4 1.967(7) 16_355 ?
N21 C61 1.349(14) . ?
N21 C66 1.397(12) . ?
N22 C71 1.252(16) . ?
N22 N23 1.430(12) . ?
N22 Cu6 2.026(10) 12_354 ?
N23 C76 1.254(14) . ?
N24 C76 1.343(14) . ?
N24 C71 1.400(16) . ?
N25 C81 1.130(13) . ?
N26 C82 1.171(16) . ?
C82 Cu9 1.864(12) 16_345 ?
C1 C2' 1.48(2) . ?
C1 C2 1.67(2) . ?
C2 C3 1.519(18) . ?
C3 C4 1.518(19) . ?
C4 C5 1.536(19) . ?
C2' C3' 1.551(17) . ?
C3' C4' 1.5312 . ?
C4' C5' 1.534(19) . ?
C6 C7 1.500(14) . ?
C7 C8 1.512(14) . ?
C8 C9' 1.40(4) . ?
C8 C9 1.546(16) . ?
C9 C10 1.575(17) . ?
C9' C10' 1.32(5) . ?
C11 C12 1.507(16) . ?
C12 C13 1.506(13) . ?
C13 C14 1.530(15) . ?
C14 C15 1.533(16) . ?
C16 C17 1.509(16) . ?
C17 C18 1.558(13) . ?
C18 C19 1.544(14) . ?
C19 C20 1.542(16) . ?
C21 C22 1.45(2) . ?
C22 C23' 1.434(18) . ?
C22 C23 1.487(19) . ?
C23 C24 1.523(19) . ?
C24 C25 1.53(2) . ?
C23' C24' 1.533(19) . ?
C24' C25' 1.54(2) . ?
C26 C27 1.54(2) . ?
C26 C27' 1.80(4) . ?
C27 C28 1.535(18) . ?
C28 C29 1.522(19) . ?
C29 C30 1.531(19) . ?
C27' C28' 1.567(19) . ?
C28' C29' 1.551(19) . ?
C29' C30' 1.53(2) . ?
C31 C32 1.51(2) . ?
C32 C33 1.511(17) . ?
C33 C34 1.481(18) . ?
C34 C35 1.574(18) . ?
C36 C37 1.494(19) . ?
C37 C38 1.532(16) . ?
C38 C39 1.528(17) . ?
C39 C40 1.552(19) . ?
C41 C42 1.425(16) . ?
C42 C43 1.533(14) . ?
C43 C44 1.583(16) . ?
C44 C45 1.508(17) . ?
C46 C47 1.45(2) . ?
C46 C47' 1.66(3) . ?
C47 C48 1.519(19) . ?
C48 C49 1.509(19) . ?
C49 C50 1.558(19) . ?
C47' C48' 1.517(18) . ?
C48' C49' 1.523(19) . ?
C49' C50' 1.53(2) . ?
C51 C52 1.51(2) . ?
C52 C53 1.476(16) . ?
C53 C54 1.523(17) . ?
C54 C55 1.463(18) . ?
C56 C57 1.496(18) . ?
C59 C60' 0.98(8) . ?
C59 C58' 1.42(4) . ?
C59 C60 1.513(18) . ?
C59 C58 1.53(2) . ?
C57 C58 1.53(2) . ?
C57 C58' 1.537(18) . ?
C58' C60' 1.11(6) . ?
C58' C59' 1.55(2) . ?
C59' C60' 1.53(2) . ?
C61 C62 1.494(16) . ?
C65' C80' 0.586(16) 5 ?
C65' C79' 1.25(3) 5 ?
C65' C64' 1.532(18) . ?
C62 C63 1.492(17) . ?
C62 C63' 1.540(18) . ?
C63 C64 1.543(19) . ?
C64 C65 1.54(2) . ?
C63' C64' 1.543(19) . ?
C64' C80' 1.75(2) 5 ?
C66 C67 1.51(2) . ?
C70 C69 1.520(19) . ?
C70 C68 1.82(3) . ?
C67 C68 1.495(18) . ?
C68 C69 1.493(19) . ?
C71 C72 1.507(17) . ?
C72 C73 1.511(16) . ?
C73 C74 1.566(17) . ?
C74 C75 1.542(18) . ?
C76 C77 1.557(17) . ?
C80 C79 1.534(18) . ?
C80' C65' 0.586(16) 5_544 ?
C80' C79' 1.549(19) . ?
C80' C64' 1.75(2) 5_544 ?
C77 C78 1.527(17) . ?
C77 C78' 1.537(19) . ?
C78 C79 1.541(18) . ?
C78' C79' 1.523(19) . ?
C79' C65' 1.25(3) 5_544 ?
